data_7717320
loop_
_publ_author_name
'Chen, Zhun'
'Xu, Wei'
'Zhu, Ruiqin'
'Liu, Li'
'Zhong, Xin-Xin'
'Li, Fa-Bao'
'Zhou, Guijiang'
'Qin, Hai-Mei'

_publ_section_title
;
 Heteroleptic mononuclear Cu(I) halide complexes containing carbazolyl
 substituted phenyl diphosphine and monophosphine: structures and
 photophysical and electroluminescent properties.
;
_journal_issue 48
_journal_name_full 'Dalton transactions (Cambridge, England : 2003)'
_journal_page_first 19299
_journal_page_last 19313
_journal_paper_doi 10.1039/d4dt02469a
_journal_volume 53
_journal_year 2024
_chemical_formula_moiety 'C72 H53 Br Cu N2 P3, C H2 Cl2'
_chemical_formula_sum 'C73 H55 Br Cl2 Cu N2 P3'
_chemical_formula_weight 1267.45
_space_group_crystal_system monoclinic
_space_group_IT_number 14
_space_group_name_Hall '-P 2ybc'
_space_group_name_H-M_alt 'P 1 21/c 1'
_atom_sites_solution_hydrogens geom
_atom_sites_solution_primary dual
_audit_creation_date 2022-04-24
_audit_creation_method
;
Olex2 1.5
(compiled 2021.12.09 svn.r5202d8cf for OlexSys, GUI svn.r6439)
;
_audit_update_record
;
2023-07-24 deposited with the CCDC.	2024-10-29 downloaded from the CCDC.
;
_cell_angle_alpha 90
_cell_angle_beta 94.0320(10)
_cell_angle_gamma 90
_cell_formula_units_Z 4
_cell_length_a 10.31050(10)
_cell_length_b 16.27350(10)
_cell_length_c 37.9409(2)
_cell_measurement_reflns_used 32887
_cell_measurement_temperature 100.00(10)
_cell_measurement_theta_max 76.5100
_cell_measurement_theta_min 2.3460
_cell_volume 6350.27(8)
_computing_cell_refinement 'CrysAlisPro 1.171.41.49a (Rigaku OD, 2019)'
_computing_data_collection 'CrysAlisPro 1.171.41.49a (Rigaku OD, 2019)'
_computing_data_reduction 'CrysAlisPro 1.171.41.49a (Rigaku OD, 2019)'
_computing_molecular_graphics 'Olex2 1.5 (Dolomanov et al., 2009)'
_computing_publication_material 'Olex2 1.5 (Dolomanov et al., 2009)'
_computing_structure_refinement 'SHELXL 2018/3 (Sheldrick, 2015)'
_computing_structure_solution 'SHELXT 2014/5 (Sheldrick, 2014)'
_diffrn_ambient_environment N~2~
_diffrn_ambient_temperature 100.00(10)
_diffrn_detector 'Hybrid Pixel Array Detector'
_diffrn_detector_area_resol_mean 10.0000
_diffrn_detector_type HyPix
_diffrn_measured_fraction_theta_full 0.995
_diffrn_measured_fraction_theta_max 0.960
_diffrn_measurement_details
;
List of Runs (angles in degrees, time in seconds):

  # Type    Start    End  Width  t~exp~   \w     \q     \k     \f   Frames
#--------------------------------------------------------------------------
  1  \w     51.00  76.00   0.50    0.06    --   47.70  65.00 -94.00   50
  2  \w     97.00 123.00   0.50    0.26    --  106.49  30.00-150.00   52
  3  \w    101.00 177.00   0.50    0.26    --  106.49  15.00-180.00  152
  4  \w    147.00 174.00   0.50    0.26    --  106.49  30.00-150.00   54
  5  \w     89.00 154.00   0.50    0.26    --  106.49  65.00 -94.00  130
  6  \w     97.00 161.00   0.50    0.26    --  106.49  15.00  30.00  128
  7  \w     36.00  94.00   0.50    0.06    --   47.70-125.00 120.00  116
  8  \w    -44.00 -18.00   0.50    0.26    --  -86.25  45.00  90.00   52
  9  \w    -46.00 -14.00   0.50    0.26    --  -86.25  45.00  60.00   64
 10  \w    -63.00  22.00   0.50    0.06    --  -47.70  65.00 -94.00  170
 11  \w    -51.00 -25.00   0.50    0.26    --  -86.25  45.00-120.00   52
 12  \w    -67.00 -19.00   0.50    0.26    --  -86.25  65.00 -94.00   96
 13  \w    -65.00 -39.00   0.50    0.06    --  -47.70 -65.00 129.00   52
 14  \w   -119.00 -75.00   0.50    0.06    --  -47.70-125.00 -60.00   88
 15  \w   -159.00-116.00   0.50    0.26    --  -86.25 -94.00-150.00   86
 16  \w   -159.00-103.00   0.50    0.26    --  -86.25-125.00 -30.00  112
 17  \w   -138.00-113.00   0.50    0.26    --  -86.25 -65.00 129.00   50
 18  \w   -113.00 -69.00   0.50    0.06    --  -47.70 -65.00 129.00   88
 19  \w     35.00  85.00   0.50    0.26    --  106.49 -77.00 -30.00  100
 20  \w     34.00 105.00   0.50    0.26    --  106.49 -77.00 120.00  142
 21  \w     34.00  74.00   0.50    0.26    --  106.49 -65.00 129.00   80
 22  \w     37.00  71.00   0.50    0.26    --  106.49 -61.00  60.00   68
 23  \w     44.00  71.00   0.50    0.26    --  106.49 -61.00 -30.00   54
 24  \w     37.00  62.00   0.50    0.26    --  106.49 -61.00 -90.00   50
 25  \w     43.00 105.00   0.50    0.26    --  106.49 -77.00-150.00  124
 26  \w     35.00  60.00   0.50    0.26    --  106.49 -61.00-180.00   50
 27  \w    140.00 169.00   0.50    0.26    --  106.49 125.00  60.00   58
 28  \w     95.00 122.00   0.50    0.26    --  106.49 125.00  60.00   54
 29  \w      2.00  27.00   0.50    0.06    --   47.70 -65.00 129.00   50
;
_diffrn_measurement_device 'four-circle diffractometer'
_diffrn_measurement_device_type 'XtaLAB Synergy, Dualflex, HyPix'
_diffrn_measurement_method '\w scans'
_diffrn_orient_matrix_type 'CrysAlisPro convention (1999,Acta A55,543-557)'
_diffrn_orient_matrix_UB_11 -0.0762370000
_diffrn_orient_matrix_UB_12 0.0679350000
_diffrn_orient_matrix_UB_13 -0.0207531000
_diffrn_orient_matrix_UB_21 -0.0713034000
_diffrn_orient_matrix_UB_22 0.0213564000
_diffrn_orient_matrix_UB_23 0.0331501000
_diffrn_orient_matrix_UB_31 0.1074431000
_diffrn_orient_matrix_UB_32 0.0623759000
_diffrn_orient_matrix_UB_33 0.0112675000
_diffrn_radiation_monochromator mirror
_diffrn_radiation_probe x-ray
_diffrn_radiation_type 'Cu K\a'
_diffrn_radiation_wavelength 1.54184
_diffrn_reflns_av_R_equivalents 0.0434
_diffrn_reflns_av_unetI/netI 0.0347
_diffrn_reflns_Laue_measured_fraction_full 0.995
_diffrn_reflns_Laue_measured_fraction_max 0.960
_diffrn_reflns_limit_h_max 13
_diffrn_reflns_limit_h_min -12
_diffrn_reflns_limit_k_max 20
_diffrn_reflns_limit_k_min -18
_diffrn_reflns_limit_l_max 47
_diffrn_reflns_limit_l_min -47
_diffrn_reflns_number 52968
_diffrn_reflns_point_group_measured_fraction_full 0.995
_diffrn_reflns_point_group_measured_fraction_max 0.960
_diffrn_reflns_theta_full 67.684
_diffrn_reflns_theta_max 76.704
_diffrn_reflns_theta_min 2.956
_diffrn_source 'micro-focus sealed X-ray tube'
_diffrn_source_type 'PhotonJet (Cu) X-ray Source'
_exptl_absorpt_coefficient_mu 3.045
_exptl_absorpt_correction_T_max 1.00000
_exptl_absorpt_correction_T_min 0.48555
_exptl_absorpt_correction_type multi-scan
_exptl_absorpt_process_details
;
CrysAlisPro 1.171.41.49a (Rigaku Oxford Diffraction, 2019)
Empirical absorption correction using spherical harmonics,
 implemented in SCALE3 ABSPACK scaling algorithm.
;
_exptl_crystal_colour 'clear colourless'
_exptl_crystal_colour_lustre clear
_exptl_crystal_colour_primary colourless
_exptl_crystal_density_diffrn 1.326
_exptl_crystal_description block
_exptl_crystal_F_000 2600
_exptl_crystal_size_max 0.5
_exptl_crystal_size_mid 0.4
_exptl_crystal_size_min 0.3
_refine_diff_density_max 0.653
_refine_diff_density_min -1.072
_refine_diff_density_rms 0.071
_refine_ls_extinction_method none
_refine_ls_goodness_of_fit_ref 1.046
_refine_ls_hydrogen_treatment constr
_refine_ls_matrix_type full
_refine_ls_number_parameters 739
_refine_ls_number_reflns 12814
_refine_ls_number_restraints 0
_refine_ls_restrained_S_all 1.046
_refine_ls_R_factor_all 0.0387
_refine_ls_R_factor_gt 0.0359
_refine_ls_shift/su_max 0.002
_refine_ls_shift/su_mean 0.000
_refine_ls_structure_factor_coef Fsqd
_refine_ls_weighting_details 'w=1/[\s^2^(Fo^2^)+(0.0433P)^2^+6.3430P] where P=(Fo^2^+2Fc^2^)/3'
_refine_ls_weighting_scheme calc
_refine_ls_wR_factor_gt 0.0922
_refine_ls_wR_factor_ref 0.0941
_reflns_Friedel_coverage 0.000
_reflns_number_gt 11760
_reflns_number_total 12814
_reflns_threshold_expression 'I > 2\s(I)'
_cod_data_source_file d4dt02469a2.cif
_cod_data_source_block xw-s2-br
_cod_depositor_comments 'Adding full bibliography for 7717316--7717322.cif.'
_cod_database_code 7717320
_shelx_shelxl_version_number 2018/3
_shelx_space_group_comment
;
The symmetry employed for this shelxl refinement is uniquely defined
by the following loop, which should always be used as a source of
symmetry information in preference to the above space-group names.
They are only intended as comments.
;
_shelx_estimated_absorpt_t_max 0.462
_shelx_estimated_absorpt_t_min 0.311
_olex2_refinement_description
;
1. Fixed Uiso
 At 1.2 times of:
  All C(H) groups, All C(H,H) groups
2.a Secondary CH2 refined with riding coordinates:
 C73(H73A,H73B)
2.b Aromatic/amide H refined with riding coordinates:
 C48(H48), C45(H45), C18(H18), C30(H30), C6(H6), C20(H20), C71(H71), C38(H38),
 C62(H62), C58(H58), C42(H42), C2(H2), C5(H5), C50(H50), C57(H57), C36(H36),
 C40(H40), C59(H59), C56(H56), C29(H29), C26(H26), C39(H39), C24(H24), C12(H12),
  C8(H8), C32(H32), C33(H33), C63(H63), C41(H41), C21(H21), C10(H10), C70(H70),
 C51(H51), C3(H3), C53(H53), C9(H9), C69(H69), C68(H68), C17(H17), C27(H27),
 C22(H22), C35(H35), C28(H28), C34(H34), C52(H52), C4(H4), C11(H11), C23(H23),
 C65(H65), C64(H64), C14(H14), C16(H16), C15(H15)
;
_smtbx_masks_void_probe_radius 1.2
_smtbx_masks_void_truncation_radius 1.2
_olex2_submission_special_instructions 'No special instructions were received'
_oxdiff_exptl_absorpt_empirical_details
;
Empirical correction (ABSPACK) includes:
- Absorption correction using spherical harmonics
- Frame scaling
;
_oxdiff_exptl_absorpt_empirical_full_max 1.977
_oxdiff_exptl_absorpt_empirical_full_min 0.691

loop_
_space_group_symop_operation_xyz
'x, y, z'
'-x, y+1/2, -z+1/2'
'-x, -y, -z'
'x, -y-1/2, z-1/2'

loop_
_atom_site_label
_atom_site_type_symbol
_atom_site_fract_x
_atom_site_fract_y
_atom_site_fract_z
_atom_site_U_iso_or_equiv
_atom_site_adp_type
_atom_site_occupancy
_atom_site_site_symmetry_order
_atom_site_calc_flag
_atom_site_refinement_flags_posn
_atom_site_refinement_flags_adp
_atom_site_refinement_flags_occupancy
_atom_site_disorder_assembly
_atom_site_disorder_group
Br1 Br 0.01858(2) 0.51724(2) 0.33791(2) 0.01772(6) Uani 1 1 d . . . . .
Cu1 Cu 0.25497(3) 0.50841(2) 0.33886(2) 0.01179(7) Uani 1 1 d . . . . .
P3 P 0.35836(4) 0.52810(3) 0.39340(2) 0.01084(9) Uani 1 1 d . . . . .
P2 P 0.34819(4) 0.62537(3) 0.31950(2) 0.01117(9) Uani 1 1 d . . . . .
P1 P 0.28887(4) 0.39359(3) 0.30707(2) 0.01208(9) Uani 1 1 d . . . . .
Cl2 Cl -0.10974(8) 0.67908(5) 0.42830(3) 0.0588(2) Uani 1 1 d . . . . .
Cl1 Cl 0.06207(10) 0.77788(5) 0.38879(3) 0.0722(3) Uani 1 1 d . . . . .
N1 N 0.50271(16) 0.88896(9) 0.38745(4) 0.0142(3) Uani 1 1 d . . . . .
N2 N 0.45971(16) 0.81448(10) 0.45509(4) 0.0153(3) Uani 1 1 d . . . . .
C48 C 0.44102(18) 0.76016(11) 0.36003(5) 0.0137(4) Uani 1 1 d . . . . .
H48 H 0.448846 0.786087 0.337843 0.016 Uiso 1 1 calc R U . . .
C47 C 0.46691(17) 0.80512(11) 0.39066(5) 0.0131(3) Uani 1 1 d . . . . .
C46 C 0.45127(18) 0.76784(12) 0.42355(5) 0.0143(4) Uani 1 1 d . . . . .
C45 C 0.42170(18) 0.68431(11) 0.42456(5) 0.0137(4) Uani 1 1 d . . . . .
H45 H 0.417287 0.658046 0.446802 0.016 Uiso 1 1 calc R U . . .
C43 C 0.40375(17) 0.67785(11) 0.36081(5) 0.0125(3) Uani 1 1 d . . . . .
C44 C 0.39842(17) 0.63833(11) 0.39376(5) 0.0125(3) Uani 1 1 d . . . . .
C37 C 0.28020(18) 0.50695(11) 0.43422(5) 0.0140(4) Uani 1 1 d . . . . .
C1 C 0.45205(18) 0.34988(12) 0.31185(5) 0.0149(4) Uani 1 1 d . . . . .
C18 C 0.16437(19) 0.46626(12) 0.24781(5) 0.0178(4) Uani 1 1 d . . . . .
H18 H 0.116570 0.494705 0.264509 0.021 Uiso 1 1 calc R U . . .
C49 C 0.62046(19) 0.92441(12) 0.39968(5) 0.0152(4) Uani 1 1 d . . . . .
C30 C 0.4783(2) 0.57858(12) 0.26188(5) 0.0177(4) Uani 1 1 d . . . . .
H30 H 0.393469 0.565966 0.251980 0.021 Uiso 1 1 calc R U . . .
C25 C 0.49432(18) 0.61383(11) 0.29554(5) 0.0143(4) Uani 1 1 d . . . . .
C72 C 0.53235(19) 0.79505(12) 0.48656(5) 0.0154(4) Uani 1 1 d . . . . .
C60 C 0.42664(19) 0.94870(11) 0.36942(5) 0.0139(4) Uani 1 1 d . . . . .
C6 C 0.4788(2) 0.26653(12) 0.30726(5) 0.0192(4) Uani 1 1 d . . . . .
H6 H 0.410337 0.229176 0.300908 0.023 Uiso 1 1 calc R U . . .
C13 C 0.25833(18) 0.40851(12) 0.25938(5) 0.0154(4) Uani 1 1 d . . . . .
C20 C 0.3273(2) 0.76681(12) 0.27619(5) 0.0183(4) Uani 1 1 d . . . . .
H20 H 0.415384 0.757649 0.271484 0.022 Uiso 1 1 calc R U . . .
C55 C 0.49305(19) 1.02441(12) 0.37213(5) 0.0152(4) Uani 1 1 d . . . . .
C61 C 0.37784(19) 0.88061(12) 0.46183(5) 0.0162(4) Uani 1 1 d . . . . .
C19 C 0.26294(19) 0.71013(12) 0.29629(5) 0.0145(4) Uani 1 1 d . . . . .
C71 C 0.6240(2) 0.73326(12) 0.49333(5) 0.0192(4) Uani 1 1 d . . . . .
H71 H 0.644821 0.695534 0.475471 0.023 Uiso 1 1 calc R U . . .
C67 C 0.5012(2) 0.85154(12) 0.51282(5) 0.0184(4) Uani 1 1 d . . . . .
C38 C 0.34616(19) 0.51300(11) 0.46778(5) 0.0157(4) Uani 1 1 d . . . . .
H38 H 0.433739 0.531518 0.469941 0.019 Uiso 1 1 calc R U . . .
C31 C 0.51669(18) 0.47916(12) 0.40309(5) 0.0143(4) Uani 1 1 d . . . . .
C7 C 0.18016(18) 0.30907(11) 0.31707(5) 0.0151(4) Uani 1 1 d . . . . .
C62 C 0.2800(2) 0.91671(12) 0.43974(5) 0.0187(4) Uani 1 1 d . . . . .
H62 H 0.260955 0.897702 0.416272 0.022 Uiso 1 1 calc R U . . .
C58 C 0.2457(2) 1.01319(13) 0.33886(5) 0.0202(4) Uani 1 1 d . . . . .
H58 H 0.161456 1.010524 0.327020 0.024 Uiso 1 1 calc R U . . .
C54 C 0.61823(19) 1.00857(12) 0.39044(5) 0.0158(4) Uani 1 1 d . . . . .
C42 C 0.15254(19) 0.47816(12) 0.43145(5) 0.0166(4) Uani 1 1 d . . . . .
H42 H 0.106740 0.474029 0.408903 0.020 Uiso 1 1 calc R U . . .
C2 C 0.55445(19) 0.40394(13) 0.32063(5) 0.0177(4) Uani 1 1 d . . . . .
H2 H 0.536734 0.460669 0.323739 0.021 Uiso 1 1 calc R U . . .
C5 C 0.6065(2) 0.23853(14) 0.31205(6) 0.0254(5) Uani 1 1 d . . . . .
H5 H 0.624748 0.181780 0.309252 0.030 Uiso 1 1 calc R U . . .
C50 C 0.7301(2) 0.88764(12) 0.41644(5) 0.0193(4) Uani 1 1 d . . . . .
H50 H 0.730549 0.831161 0.422776 0.023 Uiso 1 1 calc R U . . .
C57 C 0.3080(2) 1.08934(13) 0.34258(5) 0.0203(4) Uani 1 1 d . . . . .
H57 H 0.264915 1.137452 0.333724 0.024 Uiso 1 1 calc R U . . .
C36 C 0.5166(2) 0.39625(12) 0.41251(5) 0.0192(4) Uani 1 1 d . . . . .
H36 H 0.436370 0.368825 0.414934 0.023 Uiso 1 1 calc R U . . .
C40 C 0.1575(2) 0.46262(13) 0.49462(6) 0.0215(4) Uani 1 1 d . . . . .
H40 H 0.115522 0.447294 0.515134 0.026 Uiso 1 1 calc R U . . .
C59 C 0.30350(19) 0.94136(12) 0.35202(5) 0.0178(4) Uani 1 1 d . . . . .
H59 H 0.261160 0.889666 0.349293 0.021 Uiso 1 1 calc R U . . .
C56 C 0.4314(2) 1.09539(12) 0.35894(5) 0.0186(4) Uani 1 1 d . . . . .
H56 H 0.473787 1.147158 0.361193 0.022 Uiso 1 1 calc R U . . .
C29 C 0.5854(2) 0.56187(13) 0.24283(6) 0.0237(4) Uani 1 1 d . . . . .
H29 H 0.573642 0.538147 0.219947 0.028 Uiso 1 1 calc R U . . .
C26 C 0.61959(19) 0.63236(12) 0.30967(5) 0.0182(4) Uani 1 1 d . . . . .
H26 H 0.631928 0.656782 0.332400 0.022 Uiso 1 1 calc R U . . .
C39 C 0.2841(2) 0.49206(12) 0.49782(5) 0.0188(4) Uani 1 1 d . . . . .
H39 H 0.328146 0.497881 0.520524 0.023 Uiso 1 1 calc R U . . .
C24 C 0.1323(2) 0.72273(13) 0.30217(5) 0.0200(4) Uani 1 1 d . . . . .
H24 H 0.086845 0.683685 0.315264 0.024 Uiso 1 1 calc R U . . .
C12 C 0.1512(2) 0.29846(12) 0.35220(6) 0.0206(4) Uani 1 1 d . . . . .
H12 H 0.189337 0.333943 0.369909 0.025 Uiso 1 1 calc R U . . .
C8 C 0.12054(19) 0.25801(12) 0.29122(6) 0.0192(4) Uani 1 1 d . . . . .
H8 H 0.139068 0.264574 0.267209 0.023 Uiso 1 1 calc R U . . .
C32 C 0.63470(19) 0.51865(13) 0.39946(5) 0.0173(4) Uani 1 1 d . . . . .
H32 H 0.636295 0.575227 0.393332 0.021 Uiso 1 1 calc R U . . .
C33 C 0.7512(2) 0.47460(14) 0.40488(6) 0.0224(4) Uani 1 1 d . . . . .
H33 H 0.831806 0.501318 0.402098 0.027 Uiso 1 1 calc R U . . .
C63 C 0.2116(2) 0.98157(13) 0.45339(6) 0.0243(4) Uani 1 1 d . . . . .
H63 H 0.144372 1.007327 0.438940 0.029 Uiso 1 1 calc R U . . .
C41 C 0.0921(2) 0.45550(13) 0.46158(6) 0.0206(4) Uani 1 1 d . . . . .
H41 H 0.005577 0.435039 0.459524 0.025 Uiso 1 1 calc R U . . .
C21 C 0.2631(2) 0.83678(13) 0.26297(5) 0.0233(4) Uani 1 1 d . . . . .
H21 H 0.307755 0.875670 0.249606 0.028 Uiso 1 1 calc R U . . .
C10 C 0.0082(2) 0.18636(13) 0.33566(6) 0.0251(5) Uani 1 1 d . . . . .
H10 H -0.049731 0.144314 0.341953 0.030 Uiso 1 1 calc R U . . .
C66 C 0.4035(2) 0.90619(12) 0.49701(5) 0.0196(4) Uani 1 1 d . . . . .
C70 C 0.6839(2) 0.72893(13) 0.52731(6) 0.0234(4) Uani 1 1 d . . . . .
H70 H 0.746062 0.686957 0.532823 0.028 Uiso 1 1 calc R U . . .
C51 C 0.8383(2) 0.93678(14) 0.42347(6) 0.0250(4) Uani 1 1 d . . . . .
H51 H 0.914905 0.913253 0.434611 0.030 Uiso 1 1 calc R U . . .
C3 C 0.6817(2) 0.37596(14) 0.32487(5) 0.0224(4) Uani 1 1 d . . . . .
H3 H 0.750901 0.413320 0.330462 0.027 Uiso 1 1 calc R U . . .
C53 C 0.7286(2) 1.05680(13) 0.39820(6) 0.0217(4) Uani 1 1 d . . . . .
H53 H 0.728625 1.113548 0.392326 0.026 Uiso 1 1 calc R U . . .
C9 C 0.0338(2) 0.19736(13) 0.30055(6) 0.0241(4) Uani 1 1 d . . . . .
H9 H -0.007971 0.163440 0.282808 0.029 Uiso 1 1 calc R U . . .
C69 C 0.6544(2) 0.78529(13) 0.55363(6) 0.0249(5) Uani 1 1 d . . . . .
H69 H 0.697425 0.781201 0.576539 0.030 Uiso 1 1 calc R U . . .
C68 C 0.5640(2) 0.84633(13) 0.54661(5) 0.0239(4) Uani 1 1 d . . . . .
H68 H 0.544452 0.884391 0.564474 0.029 Uiso 1 1 calc R U . . .
C17 C 0.1407(2) 0.48214(13) 0.21196(6) 0.0234(4) Uani 1 1 d . . . . .
H17 H 0.076229 0.521179 0.204323 0.028 Uiso 1 1 calc R U . . .
C27 C 0.7266(2) 0.61501(14) 0.29041(6) 0.0257(5) Uani 1 1 d . . . . .
H27 H 0.811782 0.627421 0.300115 0.031 Uiso 1 1 calc R U . . .
C22 C 0.1342(2) 0.84956(13) 0.26932(6) 0.0248(5) Uani 1 1 d . . . . .
H22 H 0.090461 0.897334 0.260334 0.030 Uiso 1 1 calc R U . . .
C35 C 0.6326(2) 0.35350(14) 0.41838(6) 0.0247(4) Uani 1 1 d . . . . .
H35 H 0.631668 0.297378 0.425249 0.030 Uiso 1 1 calc R U . . .
C28 C 0.7092(2) 0.57983(14) 0.25724(6) 0.0269(5) Uani 1 1 d . . . . .
H28 H 0.782552 0.567949 0.244285 0.032 Uiso 1 1 calc R U . . .
C34 C 0.7497(2) 0.39275(14) 0.41422(6) 0.0252(5) Uani 1 1 d . . . . .
H34 H 0.829060 0.363258 0.417809 0.030 Uiso 1 1 calc R U . . .
C52 C 0.8378(2) 1.02029(14) 0.41458(7) 0.0262(5) Uani 1 1 d . . . . .
H52 H 0.913685 1.052328 0.419903 0.031 Uiso 1 1 calc R U . . .
C4 C 0.7069(2) 0.29272(15) 0.32084(6) 0.0259(5) Uani 1 1 d . . . . .
H4 H 0.793566 0.272938 0.324152 0.031 Uiso 1 1 calc R U . . .
C11 C 0.0673(2) 0.23668(13) 0.36156(6) 0.0256(5) Uani 1 1 d . . . . .
H11 H 0.050336 0.228920 0.385627 0.031 Uiso 1 1 calc R U . . .
C23 C 0.0687(2) 0.79293(14) 0.28874(6) 0.0266(5) Uani 1 1 d . . . . .
H23 H -0.019921 0.801923 0.292935 0.032 Uiso 1 1 calc R U . . .
C65 C 0.3345(2) 0.97230(13) 0.50992(6) 0.0251(5) Uani 1 1 d . . . . .
H65 H 0.352743 0.991215 0.533435 0.030 Uiso 1 1 calc R U . . .
C64 C 0.2394(2) 1.00983(14) 0.48799(6) 0.0275(5) Uani 1 1 d . . . . .
H64 H 0.192567 1.055161 0.496458 0.033 Uiso 1 1 calc R U . . .
C14 C 0.3268(2) 0.36800(17) 0.23437(6) 0.0319(5) Uani 1 1 d . . . . .
H14 H 0.390830 0.328489 0.241790 0.038 Uiso 1 1 calc R U . . .
C16 C 0.2100(2) 0.44175(16) 0.18722(6) 0.0301(5) Uani 1 1 d . . . . .
H16 H 0.193978 0.453200 0.162744 0.036 Uiso 1 1 calc R U . . .
C15 C 0.3026(3) 0.3847(2) 0.19858(6) 0.0410(7) Uani 1 1 d . . . . .
H15 H 0.350319 0.356461 0.181790 0.049 Uiso 1 1 calc R U . . .
C73 C 0.0341(3) 0.68110(18) 0.40626(8) 0.0431(6) Uani 1 1 d . . . . .
H73A H 0.108260 0.665759 0.422967 0.052 Uiso 1 1 calc R U . . .
H73B H 0.028264 0.640101 0.386936 0.052 Uiso 1 1 calc R U . . .

loop_
_atom_site_aniso_label
_atom_site_aniso_U_11
_atom_site_aniso_U_22
_atom_site_aniso_U_33
_atom_site_aniso_U_23
_atom_site_aniso_U_13
_atom_site_aniso_U_12
Br1 0.01168(10) 0.01958(11) 0.02195(11) 0.00057(8) 0.00155(7) 0.00060(7)
Cu1 0.01206(13) 0.01038(13) 0.01298(13) -0.00070(10) 0.00133(10) -0.00011(10)
P3 0.0119(2) 0.0097(2) 0.0110(2) 0.00117(16) 0.00160(16) 0.00022(16)
P2 0.0132(2) 0.0103(2) 0.0101(2) 0.00034(16) 0.00137(16) -0.00047(16)
P1 0.0137(2) 0.0098(2) 0.0128(2) 0.00020(16) 0.00108(16) 0.00153(16)
Cl2 0.0557(4) 0.0420(4) 0.0824(6) 0.0231(4) 0.0306(4) 0.0077(3)
Cl1 0.0913(7) 0.0426(4) 0.0902(7) -0.0170(4) 0.0584(6) -0.0239(4)
N1 0.0179(8) 0.0096(7) 0.0147(7) 0.0009(6) -0.0019(6) -0.0006(6)
N2 0.0209(8) 0.0117(7) 0.0128(7) -0.0014(6) -0.0019(6) 0.0026(6)
C48 0.0175(9) 0.0121(9) 0.0116(8) 0.0015(7) 0.0018(7) 0.0003(7)
C47 0.0136(8) 0.0097(8) 0.0160(9) 0.0015(7) 0.0007(7) 0.0005(7)
C46 0.0164(9) 0.0139(9) 0.0124(9) -0.0018(7) -0.0007(7) 0.0020(7)
C45 0.0167(9) 0.0124(9) 0.0119(8) 0.0022(7) -0.0001(7) 0.0009(7)
C43 0.0130(8) 0.0122(9) 0.0124(8) -0.0001(7) 0.0026(7) 0.0010(7)
C44 0.0126(8) 0.0115(8) 0.0134(8) 0.0004(7) 0.0011(6) 0.0011(7)
C37 0.0170(9) 0.0101(8) 0.0155(9) 0.0022(7) 0.0040(7) 0.0028(7)
C1 0.0158(9) 0.0173(9) 0.0117(8) 0.0023(7) 0.0021(7) 0.0042(7)
C18 0.0208(10) 0.0128(9) 0.0193(9) -0.0016(7) -0.0012(7) 0.0007(7)
C49 0.0180(9) 0.0130(9) 0.0147(8) -0.0017(7) 0.0019(7) -0.0009(7)
C30 0.0218(10) 0.0145(9) 0.0172(9) 0.0007(7) 0.0046(7) -0.0021(7)
C25 0.0166(9) 0.0112(8) 0.0154(9) 0.0030(7) 0.0041(7) 0.0015(7)
C72 0.0210(9) 0.0127(9) 0.0121(8) 0.0002(7) -0.0012(7) -0.0011(7)
C60 0.0194(9) 0.0113(9) 0.0112(8) 0.0014(7) 0.0019(7) 0.0011(7)
C6 0.0235(10) 0.0155(9) 0.0192(9) 0.0019(7) 0.0056(8) 0.0039(8)
C13 0.0163(9) 0.0151(9) 0.0148(9) 0.0013(7) 0.0013(7) -0.0007(7)
C20 0.0252(10) 0.0162(9) 0.0137(9) 0.0011(7) 0.0017(7) 0.0006(8)
C55 0.0201(9) 0.0136(9) 0.0122(8) -0.0007(7) 0.0025(7) 0.0006(7)
C61 0.0213(9) 0.0124(9) 0.0149(9) -0.0005(7) 0.0022(7) 0.0008(7)
C19 0.0189(9) 0.0146(9) 0.0096(8) -0.0014(7) -0.0009(7) 0.0009(7)
C71 0.0239(10) 0.0151(9) 0.0180(9) -0.0011(7) -0.0015(8) 0.0018(8)
C67 0.0278(10) 0.0128(9) 0.0142(9) -0.0012(7) -0.0013(8) 0.0012(8)
C38 0.0168(9) 0.0132(9) 0.0172(9) 0.0013(7) 0.0022(7) 0.0030(7)
C31 0.0157(9) 0.0160(9) 0.0112(8) 0.0000(7) 0.0016(7) 0.0029(7)
C7 0.0140(9) 0.0121(9) 0.0191(9) 0.0020(7) 0.0019(7) 0.0033(7)
C62 0.0223(10) 0.0186(10) 0.0150(9) 0.0015(7) 0.0007(7) 0.0022(8)
C58 0.0192(10) 0.0254(11) 0.0157(9) 0.0033(8) 0.0001(8) 0.0038(8)
C54 0.0196(9) 0.0122(9) 0.0157(9) -0.0016(7) 0.0019(7) 0.0004(7)
C42 0.0167(9) 0.0142(9) 0.0189(9) 0.0015(7) 0.0013(7) 0.0021(7)
C2 0.0201(10) 0.0192(10) 0.0139(9) -0.0009(7) 0.0018(7) 0.0028(8)
C5 0.0311(11) 0.0222(11) 0.0236(11) 0.0047(8) 0.0067(9) 0.0130(9)
C50 0.0226(10) 0.0142(9) 0.0209(10) -0.0011(8) -0.0005(8) 0.0039(8)
C57 0.0248(10) 0.0172(10) 0.0190(9) 0.0046(8) 0.0031(8) 0.0073(8)
C36 0.0195(10) 0.0166(10) 0.0216(10) 0.0022(8) 0.0028(8) 0.0015(8)
C40 0.0250(10) 0.0213(10) 0.0198(10) 0.0060(8) 0.0118(8) 0.0069(8)
C59 0.0199(9) 0.0174(10) 0.0161(9) 0.0019(7) 0.0008(7) -0.0017(8)
C56 0.0270(10) 0.0122(9) 0.0168(9) 0.0012(7) 0.0038(8) 0.0025(8)
C29 0.0317(11) 0.0194(10) 0.0214(10) 0.0007(8) 0.0116(9) 0.0024(9)
C26 0.0169(9) 0.0192(10) 0.0185(9) 0.0029(8) 0.0009(7) 0.0007(8)
C39 0.0247(10) 0.0171(9) 0.0148(9) 0.0024(7) 0.0038(8) 0.0074(8)
C24 0.0186(9) 0.0200(10) 0.0211(10) 0.0012(8) -0.0006(8) 0.0012(8)
C12 0.0255(10) 0.0152(9) 0.0217(10) -0.0003(8) 0.0045(8) 0.0015(8)
C8 0.0201(10) 0.0144(9) 0.0228(10) 0.0003(8) -0.0016(8) 0.0010(8)
C32 0.0168(9) 0.0201(10) 0.0152(9) 0.0008(7) 0.0022(7) 0.0013(8)
C33 0.0133(9) 0.0333(12) 0.0206(10) -0.0016(9) 0.0013(7) 0.0005(8)
C63 0.0266(11) 0.0237(11) 0.0224(10) 0.0030(8) 0.0012(8) 0.0074(9)
C41 0.0167(9) 0.0211(10) 0.0249(10) 0.0047(8) 0.0070(8) 0.0013(8)
C21 0.0384(12) 0.0163(10) 0.0150(9) 0.0023(8) 0.0005(8) 0.0020(9)
C10 0.0184(10) 0.0156(10) 0.0419(13) 0.0072(9) 0.0053(9) 0.0011(8)
C66 0.0262(10) 0.0155(9) 0.0166(9) -0.0027(7) -0.0014(8) 0.0019(8)
C70 0.0291(11) 0.0177(10) 0.0225(10) 0.0016(8) -0.0054(8) 0.0045(8)
C51 0.0182(10) 0.0257(11) 0.0300(11) -0.0027(9) -0.0050(8) 0.0022(8)
C3 0.0168(10) 0.0333(12) 0.0168(9) -0.0005(8) 0.0006(7) 0.0020(8)
C53 0.0238(10) 0.0161(10) 0.0254(10) -0.0013(8) 0.0020(8) -0.0040(8)
C9 0.0212(10) 0.0153(10) 0.0349(12) 0.0021(8) -0.0048(9) -0.0003(8)
C69 0.0345(12) 0.0223(11) 0.0165(10) 0.0012(8) -0.0074(8) 0.0005(9)
C68 0.0375(12) 0.0190(10) 0.0144(9) -0.0032(8) -0.0038(8) 0.0019(9)
C17 0.0254(11) 0.0190(10) 0.0247(11) 0.0044(8) -0.0052(8) 0.0010(8)
C27 0.0151(10) 0.0321(12) 0.0305(12) 0.0070(9) 0.0053(8) 0.0026(9)
C22 0.0347(12) 0.0178(10) 0.0209(10) 0.0010(8) -0.0057(9) 0.0069(9)
C35 0.0284(11) 0.0193(10) 0.0263(11) 0.0037(8) 0.0014(9) 0.0081(9)
C28 0.0268(11) 0.0264(11) 0.0294(11) 0.0044(9) 0.0156(9) 0.0072(9)
C34 0.0201(10) 0.0325(12) 0.0226(10) 0.0002(9) -0.0009(8) 0.0121(9)
C52 0.0193(10) 0.0245(11) 0.0344(12) -0.0025(9) -0.0017(9) -0.0063(8)
C4 0.0191(10) 0.0383(13) 0.0206(10) 0.0039(9) 0.0029(8) 0.0126(9)
C11 0.0284(11) 0.0213(11) 0.0286(11) 0.0063(9) 0.0121(9) 0.0034(9)
C23 0.0233(11) 0.0270(11) 0.0284(11) -0.0015(9) -0.0051(9) 0.0076(9)
C65 0.0365(12) 0.0189(10) 0.0195(10) -0.0058(8) -0.0001(9) 0.0059(9)
C64 0.0364(12) 0.0215(11) 0.0247(11) -0.0024(9) 0.0036(9) 0.0113(9)
C14 0.0301(12) 0.0467(15) 0.0193(11) 0.0017(10) 0.0038(9) 0.0218(11)
C16 0.0294(12) 0.0437(14) 0.0172(10) 0.0103(10) 0.0022(9) 0.0015(10)
C15 0.0364(14) 0.0712(19) 0.0167(11) 0.0038(11) 0.0099(10) 0.0232(13)
C73 0.0426(15) 0.0424(15) 0.0450(16) -0.0076(12) 0.0092(12) 0.0070(12)

loop_
_atom_type_symbol
_atom_type_description
_atom_type_scat_dispersion_real
_atom_type_scat_dispersion_imag
_atom_type_scat_source
C C 0.0181 0.0091 'International Tables Vol C Tables 4.2.6.8 and 6.1.1.4'
H H 0.0000 0.0000 'International Tables Vol C Tables 4.2.6.8 and 6.1.1.4'
Br Br -0.6763 1.2805 'International Tables Vol C Tables 4.2.6.8 and 6.1.1.4'
Cl Cl 0.3639 0.7018 'International Tables Vol C Tables 4.2.6.8 and 6.1.1.4'
Cu Cu -1.9646 0.5888 'International Tables Vol C Tables 4.2.6.8 and 6.1.1.4'
N N 0.0311 0.0180 'International Tables Vol C Tables 4.2.6.8 and 6.1.1.4'
P P 0.2955 0.4335 'International Tables Vol C Tables 4.2.6.8 and 6.1.1.4'

loop_
_geom_angle_atom_site_label_1
_geom_angle_atom_site_label_2
_geom_angle_atom_site_label_3
_geom_angle
_geom_angle_site_symmetry_1
_geom_angle_site_symmetry_3
_geom_angle_publ_flag
P3 Cu1 Br1 114.043(16) . . ?
P2 Cu1 Br1 112.950(16) . . ?
P2 Cu1 P3 89.676(18) . . ?
P1 Cu1 Br1 103.431(16) . . ?
P1 Cu1 P3 121.26(2) . . ?
P1 Cu1 P2 115.69(2) . . ?
C44 P3 Cu1 103.51(6) . . ?
C37 P3 Cu1 122.42(7) . . ?
C37 P3 C44 106.81(8) . . ?
C37 P3 C31 100.84(9) . . ?
C31 P3 Cu1 118.29(6) . . ?
C31 P3 C44 103.06(9) . . ?
C43 P2 Cu1 103.08(6) . . ?
C25 P2 Cu1 117.20(6) . . ?
C25 P2 C43 104.69(9) . . ?
C25 P2 C19 102.93(9) . . ?
C19 P2 Cu1 125.91(7) . . ?
C19 P2 C43 99.81(8) . . ?
C1 P1 Cu1 116.40(7) . . ?
C1 P1 C13 104.09(9) . . ?
C1 P1 C7 105.09(9) . . ?
C13 P1 Cu1 113.24(6) . . ?
C7 P1 Cu1 112.95(6) . . ?
C7 P1 C13 103.84(9) . . ?
C49 N1 C47 126.46(16) . . ?
C49 N1 C60 108.71(15) . . ?
C60 N1 C47 124.74(16) . . ?
C72 N2 C46 126.70(16) . . ?
C72 N2 C61 108.09(15) . . ?
C61 N2 C46 124.34(16) . . ?
C47 C48 H48 119.1 . . ?
C47 C48 C43 121.83(17) . . ?
C43 C48 H48 119.1 . . ?
C48 C47 N1 118.14(16) . . ?
C48 C47 C46 119.32(17) . . ?
C46 C47 N1 122.47(17) . . ?
C47 C46 N2 120.99(17) . . ?
C45 C46 N2 120.04(17) . . ?
C45 C46 C47 118.91(17) . . ?
C46 C45 H45 119.1 . . ?
C44 C45 C46 121.70(17) . . ?
C44 C45 H45 119.1 . . ?
C48 C43 P2 119.83(14) . . ?
C48 C43 C44 119.00(17) . . ?
C44 C43 P2 120.93(14) . . ?
C45 C44 P3 123.68(14) . . ?
C45 C44 C43 118.89(17) . . ?
C43 C44 P3 117.43(14) . . ?
C38 C37 P3 122.74(15) . . ?
C42 C37 P3 117.99(15) . . ?
C42 C37 C38 119.11(18) . . ?
C6 C1 P1 123.72(16) . . ?
C2 C1 P1 117.04(15) . . ?
C2 C1 C6 119.24(18) . . ?
C13 C18 H18 119.9 . . ?
C17 C18 H18 119.9 . . ?
C17 C18 C13 120.17(19) . . ?
N1 C49 C54 108.66(16) . . ?
C50 C49 N1 129.37(18) . . ?
C50 C49 C54 121.88(18) . . ?
C25 C30 H30 119.7 . . ?
C29 C30 H30 119.7 . . ?
C29 C30 C25 120.58(19) . . ?
C30 C25 P2 116.66(15) . . ?
C26 C25 P2 124.13(15) . . ?
C26 C25 C30 119.05(18) . . ?
N2 C72 C67 108.71(16) . . ?
C71 C72 N2 129.50(18) . . ?
C71 C72 C67 121.77(18) . . ?
N1 C60 C55 108.61(16) . . ?
C59 C60 N1 129.28(17) . . ?
C59 C60 C55 122.08(18) . . ?
C1 C6 H6 120.2 . . ?
C5 C6 C1 119.6(2) . . ?
C5 C6 H6 120.2 . . ?
C18 C13 P1 117.82(15) . . ?
C14 C13 P1 123.51(16) . . ?
C14 C13 C18 118.63(18) . . ?
C19 C20 H20 119.8 . . ?
C21 C20 H20 119.8 . . ?
C21 C20 C19 120.4(2) . . ?
C60 C55 C54 106.98(16) . . ?
C56 C55 C60 119.41(18) . . ?
C56 C55 C54 133.58(18) . . ?
N2 C61 C66 108.97(17) . . ?
C62 C61 N2 129.25(18) . . ?
C62 C61 C66 121.72(18) . . ?
C20 C19 P2 122.12(15) . . ?
C20 C19 C24 119.46(18) . . ?
C24 C19 P2 118.07(15) . . ?
C72 C71 H71 121.3 . . ?
C72 C71 C70 117.32(19) . . ?
C70 C71 H71 121.3 . . ?
C72 C67 C66 107.18(17) . . ?
C68 C67 C72 119.68(18) . . ?
C68 C67 C66 133.14(19) . . ?
C37 C38 H38 119.8 . . ?
C39 C38 C37 120.35(19) . . ?
C39 C38 H38 119.8 . . ?
C36 C31 P3 117.08(15) . . ?
C32 C31 P3 123.58(15) . . ?
C32 C31 C36 119.22(18) . . ?
C12 C7 P1 117.76(15) . . ?
C8 C7 P1 123.22(15) . . ?
C8 C7 C12 118.94(18) . . ?
C61 C62 H62 121.3 . . ?
C63 C62 C61 117.43(19) . . ?
C63 C62 H62 121.3 . . ?
C57 C58 H58 119.1 . . ?
C59 C58 H58 119.1 . . ?
C59 C58 C57 121.77(19) . . ?
C49 C54 C55 106.88(17) . . ?
C53 C54 C49 119.57(18) . . ?
C53 C54 C55 133.47(18) . . ?
C37 C42 H42 119.9 . . ?
C41 C42 C37 120.18(19) . . ?
C41 C42 H42 119.9 . . ?
C1 C2 H2 119.5 . . ?
C3 C2 C1 120.92(19) . . ?
C3 C2 H2 119.5 . . ?
C6 C5 H5 119.8 . . ?
C4 C5 C6 120.5(2) . . ?
C4 C5 H5 119.8 . . ?
C49 C50 H50 121.4 . . ?
C51 C50 C49 117.22(19) . . ?
C51 C50 H50 121.4 . . ?
C58 C57 H57 119.6 . . ?
C56 C57 C58 120.77(18) . . ?
C56 C57 H57 119.6 . . ?
C31 C36 H36 119.7 . . ?
C35 C36 C31 120.62(19) . . ?
C35 C36 H36 119.7 . . ?
C39 C40 H40 119.9 . . ?
C41 C40 H40 119.9 . . ?
C41 C40 C39 120.20(19) . . ?
C60 C59 H59 121.6 . . ?
C58 C59 C60 116.85(18) . . ?
C58 C59 H59 121.6 . . ?
C55 C56 H56 120.5 . . ?
C57 C56 C55 119.01(19) . . ?
C57 C56 H56 120.5 . . ?
C30 C29 H29 120.1 . . ?
C28 C29 C30 119.9(2) . . ?
C28 C29 H29 120.1 . . ?
C25 C26 H26 120.0 . . ?
C27 C26 C25 120.0(2) . . ?
C27 C26 H26 120.0 . . ?
C38 C39 H39 120.1 . . ?
C40 C39 C38 119.87(19) . . ?
C40 C39 H39 120.1 . . ?
C19 C24 H24 120.1 . . ?
C23 C24 C19 119.7(2) . . ?
C23 C24 H24 120.1 . . ?
C7 C12 H12 119.6 . . ?
C11 C12 C7 120.8(2) . . ?
C11 C12 H12 119.6 . . ?
C7 C8 H8 119.9 . . ?
C9 C8 C7 120.1(2) . . ?
C9 C8 H8 119.9 . . ?
C31 C32 H32 120.1 . . ?
C31 C32 C33 119.72(19) . . ?
C33 C32 H32 120.1 . . ?
C32 C33 H33 119.8 . . ?
C34 C33 C32 120.4(2) . . ?
C34 C33 H33 119.8 . . ?
C62 C63 H63 119.3 . . ?
C62 C63 C64 121.5(2) . . ?
C64 C63 H63 119.3 . . ?
C42 C41 H41 119.9 . . ?
C40 C41 C42 120.26(19) . . ?
C40 C41 H41 119.9 . . ?
C20 C21 H21 120.1 . . ?
C22 C21 C20 119.9(2) . . ?
C22 C21 H21 120.1 . . ?
C9 C10 H10 120.0 . . ?
C11 C10 H10 120.0 . . ?
C11 C10 C9 120.1(2) . . ?
C61 C66 C67 106.96(17) . . ?
C65 C66 C61 119.64(19) . . ?
C65 C66 C67 133.38(19) . . ?
C71 C70 H70 119.3 . . ?
C71 C70 C69 121.43(19) . . ?
C69 C70 H70 119.3 . . ?
C50 C51 H51 119.1 . . ?
C50 C51 C52 121.70(19) . . ?
C52 C51 H51 119.1 . . ?
C2 C3 H3 120.3 . . ?
C2 C3 C4 119.3(2) . . ?
C4 C3 H3 120.3 . . ?
C54 C53 H53 120.7 . . ?
C52 C53 C54 118.64(19) . . ?
C52 C53 H53 120.7 . . ?
C8 C9 H9 119.9 . . ?
C10 C9 C8 120.2(2) . . ?
C10 C9 H9 119.9 . . ?
C70 C69 H69 119.6 . . ?
C68 C69 C70 120.76(19) . . ?
C68 C69 H69 119.6 . . ?
C67 C68 H68 120.5 . . ?
C69 C68 C67 119.03(19) . . ?
C69 C68 H68 120.5 . . ?
C18 C17 H17 119.6 . . ?
C16 C17 C18 120.8(2) . . ?
C16 C17 H17 119.6 . . ?
C26 C27 H27 119.9 . . ?
C28 C27 C26 120.3(2) . . ?
C28 C27 H27 119.9 . . ?
C21 C22 H22 119.9 . . ?
C21 C22 C23 120.2(2) . . ?
C23 C22 H22 119.9 . . ?
C36 C35 H35 120.0 . . ?
C34 C35 C36 119.9(2) . . ?
C34 C35 H35 120.0 . . ?
C29 C28 H28 119.9 . . ?
C27 C28 C29 120.2(2) . . ?
C27 C28 H28 119.9 . . ?
C33 C34 C35 120.05(19) . . ?
C33 C34 H34 120.0 . . ?
C35 C34 H34 120.0 . . ?
C51 C52 H52 119.5 . . ?
C53 C52 C51 121.0(2) . . ?
C53 C52 H52 119.5 . . ?
C5 C4 C3 120.38(19) . . ?
C5 C4 H4 119.8 . . ?
C3 C4 H4 119.8 . . ?
C12 C11 H11 120.1 . . ?
C10 C11 C12 119.8(2) . . ?
C10 C11 H11 120.1 . . ?
C24 C23 H23 119.8 . . ?
C22 C23 C24 120.3(2) . . ?
C22 C23 H23 119.8 . . ?
C66 C65 H65 120.5 . . ?
C64 C65 C66 119.1(2) . . ?
C64 C65 H65 120.5 . . ?
C63 C64 H64 119.7 . . ?
C65 C64 C63 120.6(2) . . ?
C65 C64 H64 119.7 . . ?
C13 C14 H14 119.7 . . ?
C13 C14 C15 120.7(2) . . ?
C15 C14 H14 119.7 . . ?
C17 C16 H16 120.4 . . ?
C15 C16 C17 119.1(2) . . ?
C15 C16 H16 120.4 . . ?
C14 C15 H15 119.7 . . ?
C16 C15 C14 120.6(2) . . ?
C16 C15 H15 119.7 . . ?
Cl2 C73 H73A 109.3 . . ?
Cl2 C73 H73B 109.3 . . ?
Cl1 C73 Cl2 111.51(16) . . ?
Cl1 C73 H73A 109.3 . . ?
Cl1 C73 H73B 109.3 . . ?
H73A C73 H73B 108.0 . . ?

loop_
_geom_bond_atom_site_label_1
_geom_bond_atom_site_label_2
_geom_bond_distance
_geom_bond_site_symmetry_2
_geom_bond_publ_flag
Br1 Cu1 2.4394(3) . ?
Cu1 P3 2.2828(5) . ?
Cu1 P2 2.2771(5) . ?
Cu1 P1 2.2643(5) . ?
P3 C44 1.8407(19) . ?
P3 C37 1.8282(19) . ?
P3 C31 1.8303(19) . ?
P2 C43 1.8406(19) . ?
P2 C25 1.823(2) . ?
P2 C19 1.8280(19) . ?
P1 C1 1.8240(19) . ?
P1 C13 1.831(2) . ?
P1 C7 1.831(2) . ?
Cl2 C73 1.754(3) . ?
Cl1 C73 1.741(3) . ?
N1 C47 1.421(2) . ?
N1 C49 1.394(2) . ?
N1 C60 1.397(2) . ?
N2 C46 1.414(2) . ?
N2 C72 1.400(2) . ?
N2 C61 1.402(2) . ?
C48 H48 0.9500 . ?
C48 C47 1.383(3) . ?
C48 C43 1.394(3) . ?
C47 C46 1.407(3) . ?
C46 C45 1.394(3) . ?
C45 H45 0.9500 . ?
C45 C44 1.394(3) . ?
C43 C44 1.410(3) . ?
C37 C38 1.404(3) . ?
C37 C42 1.394(3) . ?
C1 C6 1.398(3) . ?
C1 C2 1.396(3) . ?
C18 H18 0.9500 . ?
C18 C13 1.398(3) . ?
C18 C17 1.389(3) . ?
C49 C54 1.413(3) . ?
C49 C50 1.392(3) . ?
C30 H30 0.9500 . ?
C30 C25 1.399(3) . ?
C30 C29 1.388(3) . ?
C25 C26 1.396(3) . ?
C72 C71 1.391(3) . ?
C72 C67 1.409(3) . ?
C60 C55 1.410(3) . ?
C60 C59 1.394(3) . ?
C6 H6 0.9500 . ?
C6 C5 1.393(3) . ?
C13 C14 1.388(3) . ?
C20 H20 0.9500 . ?
C20 C19 1.394(3) . ?
C20 C21 1.393(3) . ?
C55 C54 1.445(3) . ?
C55 C56 1.394(3) . ?
C61 C62 1.395(3) . ?
C61 C66 1.406(3) . ?
C19 C24 1.396(3) . ?
C71 H71 0.9500 . ?
C71 C70 1.392(3) . ?
C67 C66 1.442(3) . ?
C67 C68 1.397(3) . ?
C38 H38 0.9500 . ?
C38 C39 1.388(3) . ?
C31 C36 1.396(3) . ?
C31 C32 1.391(3) . ?
C7 C12 1.397(3) . ?
C7 C8 1.395(3) . ?
C62 H62 0.9500 . ?
C62 C63 1.390(3) . ?
C58 H58 0.9500 . ?
C58 C57 1.399(3) . ?
C58 C59 1.389(3) . ?
C54 C53 1.397(3) . ?
C42 H42 0.9500 . ?
C42 C41 1.390(3) . ?
C2 H2 0.9500 . ?
C2 C3 1.387(3) . ?
C5 H5 0.9500 . ?
C5 C4 1.383(3) . ?
C50 H50 0.9500 . ?
C50 C51 1.383(3) . ?
C57 H57 0.9500 . ?
C57 C56 1.379(3) . ?
C36 H36 0.9500 . ?
C36 C35 1.388(3) . ?
C40 H40 0.9500 . ?
C40 C39 1.388(3) . ?
C40 C41 1.386(3) . ?
C59 H59 0.9500 . ?
C56 H56 0.9500 . ?
C29 H29 0.9500 . ?
C29 C28 1.385(3) . ?
C26 H26 0.9500 . ?
C26 C27 1.394(3) . ?
C39 H39 0.9500 . ?
C24 H24 0.9500 . ?
C24 C23 1.396(3) . ?
C12 H12 0.9500 . ?
C12 C11 1.389(3) . ?
C8 H8 0.9500 . ?
C8 C9 1.394(3) . ?
C32 H32 0.9500 . ?
C32 C33 1.402(3) . ?
C33 H33 0.9500 . ?
C33 C34 1.379(3) . ?
C63 H63 0.9500 . ?
C63 C64 1.402(3) . ?
C41 H41 0.9500 . ?
C21 H21 0.9500 . ?
C21 C22 1.383(3) . ?
C10 H10 0.9500 . ?
C10 C9 1.387(3) . ?
C10 C11 1.387(3) . ?
C66 C65 1.397(3) . ?
C70 H70 0.9500 . ?
C70 C69 1.405(3) . ?
C51 H51 0.9500 . ?
C51 C52 1.400(3) . ?
C3 H3 0.9500 . ?
C3 C4 1.390(3) . ?
C53 H53 0.9500 . ?
C53 C52 1.381(3) . ?
C9 H9 0.9500 . ?
C69 H69 0.9500 . ?
C69 C68 1.376(3) . ?
C68 H68 0.9500 . ?
C17 H17 0.9500 . ?
C17 C16 1.385(3) . ?
C27 H27 0.9500 . ?
C27 C28 1.383(3) . ?
C22 H22 0.9500 . ?
C22 C23 1.385(3) . ?
C35 H35 0.9500 . ?
C35 C34 1.385(3) . ?
C28 H28 0.9500 . ?
C34 H34 0.9500 . ?
C52 H52 0.9500 . ?
C4 H4 0.9500 . ?
C11 H11 0.9500 . ?
C23 H23 0.9500 . ?
C65 H65 0.9500 . ?
C65 C64 1.383(3) . ?
C64 H64 0.9500 . ?
C14 H14 0.9500 . ?
C14 C15 1.390(3) . ?
C16 H16 0.9500 . ?
C16 C15 1.379(4) . ?
C15 H15 0.9500 . ?
C73 H73A 0.9900 . ?
C73 H73B 0.9900 . ?

loop_
_geom_torsion_atom_site_label_1
_geom_torsion_atom_site_label_2
_geom_torsion_atom_site_label_3
_geom_torsion_atom_site_label_4
_geom_torsion
_geom_torsion_site_symmetry_1
_geom_torsion_site_symmetry_2
_geom_torsion_site_symmetry_3
_geom_torsion_site_symmetry_4
_geom_torsion_publ_flag
Cu1 P3 C44 C45 157.49(15) . . . . ?
Cu1 P3 C44 C43 -21.60(15) . . . . ?
Cu1 P3 C37 C38 175.09(13) . . . . ?
Cu1 P3 C37 C42 -0.32(18) . . . . ?
Cu1 P3 C31 C36 -80.61(16) . . . . ?
Cu1 P3 C31 C32 95.38(17) . . . . ?
Cu1 P2 C43 C48 -166.14(14) . . . . ?
Cu1 P2 C43 C44 8.18(16) . . . . ?
Cu1 P2 C25 C30 69.47(16) . . . . ?
Cu1 P2 C25 C26 -105.79(16) . . . . ?
Cu1 P2 C19 C20 -160.22(13) . . . . ?
Cu1 P2 C19 C24 26.65(18) . . . . ?
Cu1 P1 C1 C6 152.31(15) . . . . ?
Cu1 P1 C1 C2 -27.65(17) . . . . ?
Cu1 P1 C13 C18 -30.37(17) . . . . ?
Cu1 P1 C13 C14 147.05(18) . . . . ?
Cu1 P1 C7 C12 -38.34(17) . . . . ?
Cu1 P1 C7 C8 138.35(15) . . . . ?
P3 C37 C38 C39 -176.59(15) . . . . ?
P3 C37 C42 C41 175.30(15) . . . . ?
P3 C31 C36 C35 176.46(16) . . . . ?
P3 C31 C32 C33 -175.16(15) . . . . ?
P2 C43 C44 P3 9.2(2) . . . . ?
P2 C43 C44 C45 -169.90(14) . . . . ?
P2 C25 C26 C27 174.57(16) . . . . ?
P2 C19 C24 C23 171.52(16) . . . . ?
P1 C1 C6 C5 -178.93(16) . . . . ?
P1 C1 C2 C3 179.86(15) . . . . ?
P1 C13 C14 C15 -177.3(2) . . . . ?
P1 C7 C12 C11 178.64(16) . . . . ?
P1 C7 C8 C9 -176.83(15) . . . . ?
N1 C47 C46 N2 5.5(3) . . . . ?
N1 C47 C46 C45 -177.15(17) . . . . ?
N1 C49 C54 C55 0.5(2) . . . . ?
N1 C49 C54 C53 -176.60(18) . . . . ?
N1 C49 C50 C51 175.2(2) . . . . ?
N1 C60 C55 C54 4.1(2) . . . . ?
N1 C60 C55 C56 -174.19(17) . . . . ?
N1 C60 C59 C58 174.54(19) . . . . ?
N2 C46 C45 C44 172.81(17) . . . . ?
N2 C72 C71 C70 178.8(2) . . . . ?
N2 C72 C67 C66 1.5(2) . . . . ?
N2 C72 C67 C68 -178.33(19) . . . . ?
N2 C61 C62 C63 179.1(2) . . . . ?
N2 C61 C66 C67 -2.3(2) . . . . ?
N2 C61 C66 C65 179.3(2) . . . . ?
C48 C47 C46 N2 -171.45(17) . . . . ?
C48 C47 C46 C45 5.9(3) . . . . ?
C48 C43 C44 P3 -176.39(14) . . . . ?
C48 C43 C44 C45 4.5(3) . . . . ?
C47 N1 C49 C54 178.60(17) . . . . ?
C47 N1 C49 C50 2.3(3) . . . . ?
C47 N1 C60 C55 179.52(17) . . . . ?
C47 N1 C60 C59 1.6(3) . . . . ?
C47 C48 C43 P2 171.31(14) . . . . ?
C47 C48 C43 C44 -3.1(3) . . . . ?
C47 C46 C45 C44 -4.5(3) . . . . ?
C46 N2 C72 C71 8.9(3) . . . . ?
C46 N2 C72 C67 -172.48(18) . . . . ?
C46 N2 C61 C62 -3.9(3) . . . . ?
C46 N2 C61 C66 173.12(18) . . . . ?
C46 C45 C44 P3 -179.75(14) . . . . ?
C46 C45 C44 C43 -0.7(3) . . . . ?
C43 P2 C25 C30 -177.09(14) . . . . ?
C43 P2 C25 C26 7.65(19) . . . . ?
C43 P2 C19 C20 85.65(17) . . . . ?
C43 P2 C19 C24 -87.47(16) . . . . ?
C43 C48 C47 N1 -179.22(17) . . . . ?
C43 C48 C47 C46 -2.1(3) . . . . ?
C44 P3 C37 C38 -66.15(17) . . . . ?
C44 P3 C37 C42 118.44(15) . . . . ?
C44 P3 C31 C36 165.98(15) . . . . ?
C44 P3 C31 C32 -18.03(18) . . . . ?
C37 P3 C44 C45 27.05(18) . . . . ?
C37 P3 C44 C43 -152.04(14) . . . . ?
C37 P3 C31 C36 55.69(17) . . . . ?
C37 P3 C31 C32 -128.31(17) . . . . ?
C37 C38 C39 C40 2.0(3) . . . . ?
C37 C42 C41 C40 1.1(3) . . . . ?
C1 P1 C13 C18 -157.72(15) . . . . ?
C1 P1 C13 C14 19.7(2) . . . . ?
C1 P1 C7 C12 89.56(16) . . . . ?
C1 P1 C7 C8 -93.76(17) . . . . ?
C1 C6 C5 C4 -0.9(3) . . . . ?
C1 C2 C3 C4 -1.0(3) . . . . ?
C18 C13 C14 C15 0.1(4) . . . . ?
C18 C17 C16 C15 0.6(4) . . . . ?
C49 N1 C47 C48 -117.8(2) . . . . ?
C49 N1 C47 C46 65.2(3) . . . . ?
C49 N1 C60 C55 -3.8(2) . . . . ?
C49 N1 C60 C59 178.29(19) . . . . ?
C49 C54 C53 C52 0.4(3) . . . . ?
C49 C50 C51 C52 0.8(3) . . . . ?
C30 C25 C26 C27 -0.6(3) . . . . ?
C30 C29 C28 C27 -0.6(3) . . . . ?
C25 P2 C43 C48 70.77(16) . . . . ?
C25 P2 C43 C44 -114.92(15) . . . . ?
C25 P2 C19 C20 -22.03(18) . . . . ?
C25 P2 C19 C24 164.84(15) . . . . ?
C25 C30 C29 C28 0.3(3) . . . . ?
C25 C26 C27 C28 0.3(3) . . . . ?
C72 N2 C46 C47 -131.8(2) . . . . ?
C72 N2 C46 C45 50.9(3) . . . . ?
C72 N2 C61 C62 -173.7(2) . . . . ?
C72 N2 C61 C66 3.3(2) . . . . ?
C72 C71 C70 C69 -0.8(3) . . . . ?
C72 C67 C66 C61 0.5(2) . . . . ?
C72 C67 C66 C65 178.6(2) . . . . ?
C72 C67 C68 C69 -0.6(3) . . . . ?
C60 N1 C47 C48 58.3(3) . . . . ?
C60 N1 C47 C46 -118.7(2) . . . . ?
C60 N1 C49 C54 2.0(2) . . . . ?
C60 N1 C49 C50 -174.3(2) . . . . ?
C60 C55 C54 C49 -2.8(2) . . . . ?
C60 C55 C54 C53 173.8(2) . . . . ?
C60 C55 C56 C57 -1.9(3) . . . . ?
C6 C1 C2 C3 -0.1(3) . . . . ?
C6 C5 C4 C3 -0.3(3) . . . . ?
C13 P1 C1 C6 -82.32(18) . . . . ?
C13 P1 C1 C2 97.71(16) . . . . ?
C13 P1 C7 C12 -161.42(15) . . . . ?
C13 P1 C7 C8 15.27(18) . . . . ?
C13 C18 C17 C16 -0.5(3) . . . . ?
C13 C14 C15 C16 0.0(5) . . . . ?
C20 C19 C24 C23 -1.8(3) . . . . ?
C20 C21 C22 C23 -0.1(3) . . . . ?
C55 C60 C59 C58 -3.1(3) . . . . ?
C55 C54 C53 C52 -175.8(2) . . . . ?
C61 N2 C46 C47 60.2(3) . . . . ?
C61 N2 C46 C45 -117.1(2) . . . . ?
C61 N2 C72 C71 178.5(2) . . . . ?
C61 N2 C72 C67 -2.9(2) . . . . ?
C61 C62 C63 C64 0.0(3) . . . . ?
C61 C66 C65 C64 1.9(3) . . . . ?
C19 P2 C43 C48 -35.50(17) . . . . ?
C19 P2 C43 C44 138.81(15) . . . . ?
C19 P2 C25 C30 -73.15(16) . . . . ?
C19 P2 C25 C26 111.59(17) . . . . ?
C19 C20 C21 C22 -1.0(3) . . . . ?
C19 C24 C23 C22 0.7(3) . . . . ?
C71 C72 C67 C66 -179.77(19) . . . . ?
C71 C72 C67 C68 0.4(3) . . . . ?
C71 C70 C69 C68 0.6(4) . . . . ?
C67 C72 C71 C70 0.3(3) . . . . ?
C67 C66 C65 C64 -176.0(2) . . . . ?
C38 C37 C42 C41 -0.3(3) . . . . ?
C31 P3 C44 C45 -78.72(17) . . . . ?
C31 P3 C44 C43 102.19(15) . . . . ?
C31 P3 C37 C38 41.20(17) . . . . ?
C31 P3 C37 C42 -134.21(15) . . . . ?
C31 C36 C35 C34 -1.3(3) . . . . ?
C31 C32 C33 C34 -0.8(3) . . . . ?
C7 P1 C1 C6 26.53(19) . . . . ?
C7 P1 C1 C2 -153.43(15) . . . . ?
C7 P1 C13 C18 92.51(16) . . . . ?
C7 P1 C13 C14 -90.1(2) . . . . ?
C7 C12 C11 C10 -2.0(3) . . . . ?
C7 C8 C9 C10 -1.3(3) . . . . ?
C62 C61 C66 C67 174.94(19) . . . . ?
C62 C61 C66 C65 -3.5(3) . . . . ?
C62 C63 C64 C65 -1.6(4) . . . . ?
C58 C57 C56 C55 -0.7(3) . . . . ?
C54 C49 C50 C51 -0.6(3) . . . . ?
C54 C55 C56 C57 -179.6(2) . . . . ?
C54 C53 C52 C51 -0.3(3) . . . . ?
C42 C37 C38 C39 -1.2(3) . . . . ?
C2 C1 C6 C5 1.0(3) . . . . ?
C2 C3 C4 C5 1.2(3) . . . . ?
C50 C49 C54 C55 177.18(18) . . . . ?
C50 C49 C54 C53 0.0(3) . . . . ?
C50 C51 C52 C53 -0.3(4) . . . . ?
C57 C58 C59 C60 0.5(3) . . . . ?
C36 C31 C32 C33 0.8(3) . . . . ?
C36 C35 C34 C33 1.2(3) . . . . ?
C59 C60 C55 C54 -177.84(18) . . . . ?
C59 C60 C55 C56 3.9(3) . . . . ?
C59 C58 C57 C56 1.4(3) . . . . ?
C56 C55 C54 C49 175.1(2) . . . . ?
C56 C55 C54 C53 -8.3(4) . . . . ?
C29 C30 C25 P2 -175.22(16) . . . . ?
C29 C30 C25 C26 0.3(3) . . . . ?
C26 C27 C28 C29 0.3(3) . . . . ?
C39 C40 C41 C42 -0.3(3) . . . . ?
C12 C7 C8 C9 -0.2(3) . . . . ?
C8 C7 C12 C11 1.8(3) . . . . ?
C32 C31 C36 C35 0.3(3) . . . . ?
C32 C33 C34 C35 -0.1(3) . . . . ?
C41 C40 C39 C38 -1.2(3) . . . . ?
C21 C20 C19 P2 -171.06(15) . . . . ?
C21 C20 C19 C24 2.0(3) . . . . ?
C21 C22 C23 C24 0.3(3) . . . . ?
C66 C61 C62 C63 2.5(3) . . . . ?
C66 C67 C68 C69 179.6(2) . . . . ?
C66 C65 C64 C63 0.6(4) . . . . ?
C70 C69 C68 C67 0.1(3) . . . . ?
C9 C10 C11 C12 0.5(3) . . . . ?
C68 C67 C66 C61 -179.7(2) . . . . ?
C68 C67 C66 C65 -1.6(4) . . . . ?
C17 C18 C13 P1 177.66(16) . . . . ?
C17 C18 C13 C14 0.1(3) . . . . ?
C17 C16 C15 C14 -0.3(4) . . . . ?
C11 C10 C9 C8 1.1(3) . . . . ?

loop_
_smtbx_masks_void_nr
_smtbx_masks_void_average_x
_smtbx_masks_void_average_y
_smtbx_masks_void_average_z
_smtbx_masks_void_volume
_smtbx_masks_void_count_electrons
_smtbx_masks_void_content
1 -0.088 0.229 0.483 124.6 42.9 '1 CH2Cl2'
2 -0.088 0.271 -0.017 124.6 42.9 '1 CH2Cl2'
3 0.088 0.729 0.017 124.6 43.0 '1 CH2Cl2'
4 0.088 0.771 0.517 124.6 42.9 '1 CH2Cl2'
5 0.201 0.252 0.150 16.5 0.3 ?
6 0.201 0.248 0.650 16.5 0.0 ?
7 0.799 0.748 0.850 16.5 0.4 ?
8 0.799 0.752 0.350 16.5 0.4 ?
